data_7120523
loop_
_publ_author_name
'Weckenmann, Nicole Margrita'
'Maichle-Moessmer , Caecilia'
'Nachtsheim, Boris Johannes'

_publ_section_title
;
 Template-assisted photodimerization of N-unprotected uracil derivatives -
 Selective formation of the cis-syn photodimer
;
_journal_name_full 'Chem. Commun.'
_journal_paper_doi 10.1039/C7CC05353C
_journal_year 2017
_chemical_formula_sum 'C16 H22 N8 O7'
_chemical_formula_weight 438.41
_space_group_crystal_system triclinic
_space_group_IT_number 2
_space_group_name_Hall '-P 1'
_space_group_name_H-M_alt 'P -1'
_symmetry_space_group_name_Hall '-P 1'
_symmetry_space_group_name_H-M 'P -1'
_atom_sites_solution_hydrogens mixed
_audit_creation_method SHELXL-2014/7
_audit_update_record
;
2017-07-10 deposited with the CCDC.
2017-08-07 downloaded from the CCDC.
;
_cell_angle_alpha 81.196(5)
_cell_angle_beta 78.977(6)
_cell_angle_gamma 74.965(5)
_cell_formula_units_Z 2
_cell_length_a 7.9316(10)
_cell_length_b 8.1627(10)
_cell_length_c 16.285(2)
_cell_measurement_reflns_used 2841
_cell_measurement_temperature 100(2)
_cell_measurement_theta_max 24.17
_cell_measurement_theta_min 2.563
_cell_volume 993.5(2)
_computing_cell_refinement 'APEX2 v2014.1-1 (Bruker AXS)'
_computing_data_collection 'COSMO v1.61'
_computing_data_reduction 'SAINT V8.27B (Bruker AXS Inc., 2012)'
_computing_structure_refinement 'SHELXL-2014/7 (Sheldrick, 2014)'
_computing_structure_solution 'SHELXS-97 (Sheldrick 2008)'
_diffrn_ambient_temperature 100(2)
_diffrn_measured_fraction_theta_full 0.992
_diffrn_measured_fraction_theta_max 0.992
_diffrn_measurement_device_type 'Bruker APEX DUO'
_diffrn_measurement_method 'phi and omega scans'
_diffrn_radiation_type MoK\a
_diffrn_radiation_wavelength 0.71073
_diffrn_reflns_av_R_equivalents 0.0540
_diffrn_reflns_av_unetI/netI 0.0499
_diffrn_reflns_Laue_measured_fraction_full 0.992
_diffrn_reflns_Laue_measured_fraction_max 0.992
_diffrn_reflns_limit_h_max 9
_diffrn_reflns_limit_h_min -9
_diffrn_reflns_limit_k_max 9
_diffrn_reflns_limit_k_min -9
_diffrn_reflns_limit_l_max 19
_diffrn_reflns_limit_l_min -19
_diffrn_reflns_number 15153
_diffrn_reflns_point_group_measured_fraction_full 0.992
_diffrn_reflns_point_group_measured_fraction_max 0.992
_diffrn_reflns_theta_full 25.095
_diffrn_reflns_theta_max 25.095
_diffrn_reflns_theta_min 1.282
_diffrn_source 'ImuS-focus sealed tube'
_exptl_absorpt_coefficient_mu 0.117
_exptl_absorpt_correction_T_max 0.9990
_exptl_absorpt_correction_T_min 0.9640
_exptl_absorpt_correction_type numerical
_exptl_absorpt_process_details sadabs
_exptl_crystal_colour colourless
_exptl_crystal_density_diffrn 1.466
_exptl_crystal_description needle
_exptl_crystal_F_000 460
_exptl_crystal_size_max 0.320
_exptl_crystal_size_mid 0.040
_exptl_crystal_size_min 0.010
_refine_diff_density_max 0.335
_refine_diff_density_min -0.286
_refine_diff_density_rms 0.056
_refine_ls_extinction_method none
_refine_ls_goodness_of_fit_ref 1.015
_refine_ls_hydrogen_treatment mixed
_refine_ls_matrix_type full
_refine_ls_number_parameters 322
_refine_ls_number_reflns 3523
_refine_ls_number_restraints 2
_refine_ls_restrained_S_all 1.015
_refine_ls_R_factor_all 0.0627
_refine_ls_R_factor_gt 0.0429
_refine_ls_shift/su_max 0.000
_refine_ls_shift/su_mean 0.000
_refine_ls_structure_factor_coef Fsqd
_refine_ls_weighting_details 'w=1/[\s^2^(Fo^2^)+(0.0512P)^2^+0.3861P] where P=(Fo^2^+2Fc^2^)/3'
_refine_ls_weighting_scheme calc
_refine_ls_wR_factor_gt 0.0984
_refine_ls_wR_factor_ref 0.1100
_reflns_Friedel_coverage 0.000
_reflns_number_gt 2684
_reflns_number_total 3523
_reflns_threshold_expression 'I > 2\s(I)'
_cod_data_source_file c7cc05353c2.cif
_cod_data_source_block mo_nwls8_0m
_cod_database_code 7120523
_shelx_shelxl_version_number 2014/7
_shelx_space_group_comment
;
The symmetry employed for this shelxl refinement is uniquely defined
by the following loop, which should always be used as a source of
symmetry information in preference to the above space-group names.
They are only intended as comments.
;
_shelx_estimated_absorpt_t_min 0.963
_shelx_estimated_absorpt_t_max 0.999

loop_
_space_group_symop_operation_xyz
'x, y, z'
'-x, -y, -z'

loop_
_atom_site_label
_atom_site_type_symbol
_atom_site_fract_x
_atom_site_fract_y
_atom_site_fract_z
_atom_site_U_iso_or_equiv
_atom_site_adp_type
_atom_site_occupancy
_atom_site_site_symmetry_order
_atom_site_calc_flag
_atom_site_refinement_flags_posn
_atom_site_refinement_flags_adp
_atom_site_refinement_flags_occupancy
_atom_site_disorder_assembly
_atom_site_disorder_group
C1 C 0.6663(3) 0.0637(2) 0.25892(11) 0.0156(4) Uani 1 1 d . . . . .
H1A H 0.7690 -0.0374 0.2523 0.019 Uiso 1 1 calc R U . . .
C2 C 0.7067(3) 0.2152(2) 0.19553(12) 0.0154(4) Uani 1 1 d . . . . .
C3 C 0.7846(3) 0.2684(2) 0.26690(11) 0.0149(4) Uani 1 1 d . . . . .
H3 H 0.9138 0.2129 0.2620 0.018 Uiso 1 1 calc R U . . .
C4 C 0.6806(3) 0.1598(2) 0.33332(11) 0.0139(4) Uani 1 1 d . . . . .
C5 C 0.5060(3) 0.2658(2) 0.37287(11) 0.0146(4) Uani 1 1 d . . . . .
C6 C 0.6109(3) 0.5309(3) 0.32266(12) 0.0174(5) Uani 1 1 d . . . . .
C7 C 0.7750(3) 0.0467(2) 0.40258(12) 0.0159(5) Uani 1 1 d . . . . .
H7A H 0.6949 -0.0201 0.4382 0.019 Uiso 1 1 calc R U . . .
H7B H 0.8804 -0.0346 0.3767 0.019 Uiso 1 1 calc R U . . .
C8 C 0.9842(3) 0.2016(3) 0.43953(12) 0.0184(5) Uani 1 1 d . . . . .
H8 H 1.0779 0.1780 0.3938 0.022 Uiso 1 1 calc R U . . .
C9 C 0.9758(3) 0.2950(2) 0.50243(12) 0.0185(5) Uani 1 1 d . . . . .
H9 H 1.0651 0.3488 0.5081 0.022 Uiso 1 1 calc R U . . .
C10 C 0.7352(3) 0.2101(3) 0.52648(12) 0.0178(5) Uani 1 1 d . . . . .
H10 H 0.6226 0.1910 0.5515 0.021 Uiso 1 1 calc R U . . .
C11 C 0.5391(3) 0.3409(3) 0.17502(12) 0.0184(5) Uani 1 1 d . . . . .
C12 C 0.3622(3) 0.1289(2) 0.23521(11) 0.0151(4) Uani 1 1 d . . . . .
C13 C 0.8423(3) 0.1797(3) 0.11662(12) 0.0219(5) Uani 1 1 d . . . . .
H13A H 0.8673 0.2890 0.0882 0.026 Uiso 1 1 calc R U . . .
H13B H 0.9538 0.1066 0.1333 0.026 Uiso 1 1 calc R U . . .
C14 C 0.7020(3) 0.1759(3) -0.01033(13) 0.0315(6) Uani 1 1 d . . . . .
H14 H 0.6649 0.2951 -0.0260 0.038 Uiso 1 1 calc R U . . .
C15 C 0.6834(3) 0.0474(4) -0.04931(14) 0.0380(7) Uani 1 1 d . . . . .
H15 H 0.6286 0.0629 -0.0979 0.046 Uiso 1 1 calc R U . . .
C16 C 0.8148(3) -0.0727(3) 0.05488(14) 0.0302(6) Uani 1 1 d . . . . .
H16 H 0.8715 -0.1564 0.0945 0.036 Uiso 1 1 calc R U . . .
N1 N 0.4861(2) 0.4395(2) 0.36215(10) 0.0173(4) Uani 1 1 d . . . . .
H1B H 0.3819 0.5006 0.3827 0.021 Uiso 1 1 calc R U . . .
N2 N 0.7574(2) 0.4430(2) 0.27926(10) 0.0176(4) Uani 1 1 d . . . . .
H2 H 0.8419 0.4956 0.2570 0.021 Uiso 1 1 calc R U . . .
N3 N 0.8296(2) 0.1472(2) 0.45503(9) 0.0149(4) Uani 1 1 d . . . . .
N4 N 0.8188(2) 0.3014(2) 0.55733(10) 0.0196(4) Uani 1 1 d . . . . .
N5 N 0.3832(2) 0.2913(2) 0.20291(10) 0.0173(4) Uani 1 1 d . . . . .
H5 H 0.2855 0.3716 0.2000 0.021 Uiso 1 1 calc R U . . .
N6 N 0.5077(2) 0.0150(2) 0.25494(10) 0.0163(4) Uani 1 1 d . . . . .
H6 H 0.5055 -0.0935 0.2658 0.020 Uiso 1 1 calc R U . . .
N7 N 0.7863(2) 0.0964(2) 0.05702(10) 0.0242(4) Uani 1 1 d . . . . .
N8 N 0.7552(3) -0.1088(3) -0.00840(12) 0.0363(5) Uani 1 1 d . . . . .
O1 O 0.39106(19) 0.20019(17) 0.41438(8) 0.0195(3) Uani 1 1 d . . . . .
O2 O 0.5823(2) 0.68373(17) 0.33013(9) 0.0228(4) Uani 1 1 d . . . . .
O3 O 0.5411(2) 0.47984(19) 0.13658(10) 0.0295(4) Uani 1 1 d . . . . .
O4 O 0.21619(19) 0.09709(17) 0.24258(8) 0.0195(3) Uani 1 1 d . . . . .
O10 O 0.1139(2) 0.7908(2) 0.26748(10) 0.0259(4) Uani 1 1 d . . . . .
H10A H 0.147(4) 0.744(3) 0.3172(18) 0.046(8) Uiso 1 1 d . . . . .
H10B H 0.162(4) 0.883(4) 0.2542(16) 0.045(8) Uiso 1 1 d . . . . .
O11 O 0.9372(2) 0.4520(2) -0.18409(12) 0.0265(4) Uani 1 1 d . . . . .
H11A H 0.909(4) 0.453(4) -0.131(2) 0.070(11) Uiso 1 1 d . . . . .
H11B H 0.909(4) 0.364(4) -0.2014(18) 0.054(9) Uiso 1 1 d . . . . .
O12 O 0.8840(18) 0.5225(9) -0.0307(3) 0.033(2) Uani 0.516(18) 1 d D . P A -1
H12A H 0.844(11) 0.639(4) -0.019(4) 0.06(2) Uiso 0.516(18) 1 d D . P A -1
H12B H 1.028(10) 0.486(7) -0.023(3) 0.040(17) Uiso 0.516(18) 1 d . . P A -1
O12A O 0.7773(17) 0.5706(9) -0.0172(3) 0.027(2) Uani 0.484(18) 1 d D . P A 2
H12C H 0.755(10) 0.693(3) -0.025(4) 0.06(2) Uiso 0.484(18) 1 d D . P A 2
H12D H 0.694(7) 0.551(6) 0.027(3) 0.029(15) Uiso 0.484(18) 1 d . . P A 2

loop_
_atom_site_aniso_label
_atom_site_aniso_U_11
_atom_site_aniso_U_22
_atom_site_aniso_U_33
_atom_site_aniso_U_23
_atom_site_aniso_U_13
_atom_site_aniso_U_12
C1 0.0149(12) 0.0150(10) 0.0159(9) -0.0034(8) -0.0011(8) -0.0015(9)
C2 0.0109(11) 0.0169(11) 0.0162(9) -0.0010(8) -0.0002(8) -0.0015(8)
C3 0.0110(11) 0.0144(10) 0.0179(10) -0.0010(8) -0.0017(8) -0.0014(8)
C4 0.0121(11) 0.0123(10) 0.0162(9) -0.0017(8) -0.0010(8) -0.0020(8)
C5 0.0169(12) 0.0145(10) 0.0125(9) -0.0018(8) -0.0032(8) -0.0032(9)
C6 0.0191(12) 0.0152(11) 0.0169(10) -0.0007(8) -0.0034(9) -0.0027(9)
C7 0.0181(12) 0.0122(10) 0.0166(9) -0.0017(8) -0.0039(8) -0.0013(9)
C8 0.0128(12) 0.0203(11) 0.0203(10) 0.0008(8) -0.0009(8) -0.0035(9)
C9 0.0173(12) 0.0162(11) 0.0223(10) 0.0006(8) -0.0049(9) -0.0048(9)
C10 0.0141(12) 0.0195(11) 0.0180(10) -0.0028(8) 0.0003(8) -0.0022(9)
C11 0.0153(12) 0.0218(12) 0.0168(10) 0.0008(8) -0.0013(8) -0.0049(9)
C12 0.0172(12) 0.0167(11) 0.0116(9) -0.0043(8) -0.0003(8) -0.0044(9)
C13 0.0160(12) 0.0310(13) 0.0166(10) -0.0046(9) 0.0008(9) -0.0031(10)
C14 0.0233(14) 0.0512(16) 0.0181(11) -0.0039(10) -0.0014(10) -0.0065(12)
C15 0.0263(15) 0.068(2) 0.0224(12) -0.0137(12) -0.0002(10) -0.0142(14)
C16 0.0233(14) 0.0388(15) 0.0277(12) -0.0113(10) 0.0032(10) -0.0067(11)
N1 0.0124(10) 0.0143(9) 0.0213(9) -0.0015(7) 0.0014(7) 0.0007(7)
N2 0.0150(10) 0.0140(9) 0.0221(9) -0.0010(7) 0.0027(7) -0.0048(7)
N3 0.0127(10) 0.0146(9) 0.0157(8) -0.0013(6) -0.0018(7) -0.0008(7)
N4 0.0160(10) 0.0207(10) 0.0219(9) -0.0050(7) -0.0021(8) -0.0032(8)
N5 0.0124(10) 0.0144(9) 0.0220(9) -0.0004(7) -0.0023(7) 0.0008(7)
N6 0.0165(10) 0.0116(9) 0.0209(8) -0.0032(7) -0.0038(7) -0.0021(7)
N7 0.0180(11) 0.0359(12) 0.0173(9) -0.0068(8) 0.0006(7) -0.0041(9)
N8 0.0244(12) 0.0536(14) 0.0337(11) -0.0197(10) 0.0043(9) -0.0121(10)
O1 0.0171(9) 0.0194(8) 0.0206(7) -0.0005(6) 0.0012(6) -0.0057(7)
O2 0.0250(9) 0.0136(8) 0.0273(8) -0.0023(6) -0.0001(6) -0.0029(6)
O3 0.0209(9) 0.0249(9) 0.0384(9) 0.0130(7) -0.0061(7) -0.0061(7)
O4 0.0151(9) 0.0201(8) 0.0250(8) -0.0041(6) -0.0028(6) -0.0064(6)
O10 0.0314(10) 0.0248(9) 0.0246(8) -0.0020(7) -0.0044(7) -0.0125(8)
O11 0.0213(10) 0.0229(9) 0.0380(10) -0.0073(7) -0.0052(7) -0.0075(7)
O12 0.046(7) 0.032(3) 0.027(2) -0.0031(17) -0.004(3) -0.019(3)
O12A 0.029(5) 0.031(3) 0.023(2) -0.0031(17) 0.002(2) -0.014(3)

loop_
_atom_type_symbol
_atom_type_description
_atom_type_scat_dispersion_real
_atom_type_scat_dispersion_imag
_atom_type_scat_source
C C 0.0033 0.0016 'International Tables Vol C Tables 4.2.6.8 and 6.1.1.4'
H H 0.0000 0.0000 'International Tables Vol C Tables 4.2.6.8 and 6.1.1.4'
N N 0.0061 0.0033 'International Tables Vol C Tables 4.2.6.8 and 6.1.1.4'
O O 0.0106 0.0060 'International Tables Vol C Tables 4.2.6.8 and 6.1.1.4'

loop_
_geom_angle_atom_site_label_1
_geom_angle_atom_site_label_2
_geom_angle_atom_site_label_3
_geom_angle
N6 C1 C2 116.04(16)
N6 C1 C4 121.42(16)
C2 C1 C4 89.65(14)
N6 C1 H1A 109.4
C2 C1 H1A 109.4
C4 C1 H1A 109.4
C11 C2 C13 111.41(16)
C11 C2 C1 111.66(17)
C13 C2 C1 119.16(17)
C11 C2 C3 112.76(16)
C13 C2 C3 112.79(17)
C1 C2 C3 86.97(14)
N2 C3 C4 116.79(16)
N2 C3 C2 121.27(16)
C4 C3 C2 89.64(14)
N2 C3 H3 109.2
C4 C3 H3 109.2
C2 C3 H3 109.2
C5 C4 C7 109.15(15)
C5 C4 C3 111.94(15)
C7 C4 C3 118.30(17)
C5 C4 C1 114.16(16)
C7 C4 C1 114.95(16)
C3 C4 C1 87.06(14)
O1 C5 N1 121.63(18)
O1 C5 C4 121.68(17)
N1 C5 C4 116.65(17)
O2 C6 N2 124.07(19)
O2 C6 N1 119.57(18)
N2 C6 N1 116.36(17)
N3 C7 C4 111.68(15)
N3 C7 H7A 109.3
C4 C7 H7A 109.3
N3 C7 H7B 109.3
C4 C7 H7B 109.3
H7A C7 H7B 107.9
C9 C8 N3 106.14(18)
C9 C8 H8 126.9
N3 C8 H8 126.9
C8 C9 N4 110.36(19)
C8 C9 H9 124.8
N4 C9 H9 124.8
N4 C10 N3 111.77(19)
N4 C10 H10 124.1
N3 C10 H10 124.1
O3 C11 N5 121.20(19)
O3 C11 C2 121.83(19)
N5 C11 C2 116.97(17)
O4 C12 N6 124.30(18)
O4 C12 N5 119.59(18)
N6 C12 N5 116.09(18)
N7 C13 C2 113.84(18)
N7 C13 H13A 108.8
C2 C13 H13A 108.8
N7 C13 H13B 108.8
C2 C13 H13B 108.8
H13A C13 H13B 107.7
C15 C14 N7 105.3(2)
C15 C14 H14 127.3
N7 C14 H14 127.3
C14 C15 N8 110.4(2)
C14 C15 H15 124.8
N8 C15 H15 124.8
N8 C16 N7 112.1(2)
N8 C16 H16 123.9
N7 C16 H16 123.9
C5 N1 C6 127.84(17)
C5 N1 H1B 116.1
C6 N1 H1B 116.1
C6 N2 C3 123.55(17)
C6 N2 H2 118.2
C3 N2 H2 118.2
C10 N3 C8 106.82(17)
C10 N3 C7 126.60(18)
C8 N3 C7 126.53(17)
C10 N4 C9 104.91(17)
C11 N5 C12 127.48(17)
C11 N5 H5 116.3
C12 N5 H5 116.3
C12 N6 C1 122.23(17)
C12 N6 H6 118.9
C1 N6 H6 118.9
C16 N7 C14 107.09(19)
C16 N7 C13 126.33(18)
C14 N7 C13 126.5(2)
C16 N8 C15 105.0(2)
H10A O10 H10B 104(2)
H11A O11 H11B 111(3)
H12A O12 H12B 105(6)
H12C O12A H12D 103(5)

loop_
_geom_bond_atom_site_label_1
_geom_bond_atom_site_label_2
_geom_bond_distance
C1 N6 1.430(3)
C1 C2 1.545(3)
C1 C4 1.577(3)
C1 H1A 1.0000
C2 C11 1.513(3)
C2 C13 1.522(3)
C2 C3 1.578(3)
C3 N2 1.424(3)
C3 C4 1.544(3)
C3 H3 1.0000
C4 C5 1.514(3)
C4 C7 1.526(3)
C5 O1 1.217(2)
C5 N1 1.373(2)
C6 O2 1.230(2)
C6 N2 1.331(3)
C6 N1 1.394(3)
C7 N3 1.459(3)
C7 H7A 0.9900
C7 H7B 0.9900
C8 C9 1.350(3)
C8 N3 1.376(3)
C8 H8 0.9500
C9 N4 1.381(3)
C9 H9 0.9500
C10 N4 1.321(3)
C10 N3 1.352(2)
C10 H10 0.9500
C11 O3 1.211(2)
C11 N5 1.374(3)
C12 O4 1.231(2)
C12 N6 1.339(3)
C12 N5 1.389(2)
C13 N7 1.458(3)
C13 H13A 0.9900
C13 H13B 0.9900
C14 C15 1.358(4)
C14 N7 1.382(3)
C14 H14 0.9500
C15 N8 1.379(3)
C15 H15 0.9500
C16 N8 1.313(3)
C16 N7 1.345(3)
C16 H16 0.9500
N1 H1B 0.8800
N2 H2 0.8800
N5 H5 0.8800
N6 H6 0.8800
O10 H10A 0.89(3)
O10 H10B 0.91(3)
O11 H11A 0.85(3)
O11 H11B 0.91(3)
O12 H12A 0.96(2)
O12 H12B 1.13(8)
O12A H12C 0.96(2)
O12A H12D 0.91(6)
